data_7707883
loop_
_publ_author_name
'Yan, Zhishuo'
'Zhao, Jixing'
'Gao, Qingsheng'
'Lei, Hao'

_publ_section_title
;
 A 2H-MoS<sub>2</sub>/carbon cloth composite for high-performance
 all-solid-state supercapacitors derived from a molybdenum dithiocarbamate
 complex.
;
_journal_issue 34
_journal_name_full 'Dalton transactions (Cambridge, England : 2003)'
_journal_page_first 11954
_journal_page_last 11964
_journal_paper_doi 10.1039/d1dt01643a
_journal_volume 50
_journal_year 2021
_chemical_formula_moiety 'C10 H20 Mo2 N2 O2 S6'
_chemical_formula_sum 'C10 H20 Mo2 N2 O2 S6'
_chemical_formula_weight 584.52
_space_group_crystal_system monoclinic
_space_group_IT_number 15
_space_group_name_Hall '-C 2yc'
_space_group_name_H-M_alt 'C 1 2/c 1'
_atom_sites_solution_hydrogens geom
_atom_sites_solution_primary dual
_audit_creation_date 2021-03-24
_audit_creation_method
;
Olex2 1.2
(compiled 2018.05.29 svn.r3508 for OlexSys, GUI svn.r5506)
;
_audit_update_record
;
2021-03-24 deposited with the CCDC.	2021-07-23 downloaded from the CCDC.
;
_cell_angle_alpha 90
_cell_angle_beta 106.222(3)
_cell_angle_gamma 90
_cell_formula_units_Z 8
_cell_length_a 34.0378(9)
_cell_length_b 6.9406(2)
_cell_length_c 17.9645(5)
_cell_measurement_reflns_used 7522
_cell_measurement_temperature 293(2)
_cell_measurement_theta_max 73.7190
_cell_measurement_theta_min 3.1530
_cell_volume 4075.0(2)
_computing_cell_refinement 'CrysAlisPro 1.171.39.28b (Rigaku OD, 2015)'
_computing_data_collection 'CrysAlisPro 1.171.39.28b (Rigaku OD, 2015)'
_computing_data_reduction 'CrysAlisPro 1.171.39.28b (Rigaku OD, 2015)'
_computing_molecular_graphics 'Olex2 (Dolomanov et al., 2009)'
_computing_publication_material 'Olex2 (Dolomanov et al., 2009)'
_computing_structure_refinement 'ShelXL (Sheldrick, 2015)'
_computing_structure_solution 'ShelXT (Sheldrick, 2015)'
_diffrn_ambient_temperature 293(2)
_diffrn_detector 'CCD plate'
_diffrn_measured_fraction_theta_full 0.999
_diffrn_measured_fraction_theta_max 0.983
_diffrn_measurement_details
;
List of Runs (angles in degrees, time in seconds):

  # Type    Start    End  Width  t~exp~   \w     \q     \k     \f   Frames
#--------------------------------------------------------------------------
  1  \w     56.00  88.00   0.50    0.50    --    0.00  38.00 -90.00   64
  2  \w    -88.00  17.00   0.50    0.50    --    0.00 -38.00  30.00  210
  3  \w    -71.00 -34.00   0.50    0.50    --    0.00 -38.00-180.00   74
  4  \w     72.00 182.00   0.50    0.92    --   95.20  15.00  90.00  220
  5  \w     83.00 183.00   0.50    0.92    --   95.20  15.00   0.00  200
  6  \w     19.00 106.00   0.50    0.92    --   95.20 -61.00 120.00  174
  7  \w    147.00 179.00   0.50    0.92    --   95.20  30.00  30.00   64
  8  \w     92.00 122.00   0.50    0.92    --   95.20  30.00  30.00   60
  9  \w      6.00  88.00   0.50    0.92    --   95.20 -45.00 120.00  164
 10  \w      6.00 105.00   0.50    0.92    --   95.20 -30.00-120.00  198
;
_diffrn_measurement_device 'four-circle diffractometer'
_diffrn_measurement_device_type 'XtaLAB AFC12 (RINC): Kappa dual home/near'
_diffrn_measurement_method '\w scans'
_diffrn_orient_matrix_type 'CrysAlisPro convention (1999,Acta A55,543-557)'
_diffrn_orient_matrix_UB_11 0.0308501000
_diffrn_orient_matrix_UB_12 -0.0995627000
_diffrn_orient_matrix_UB_13 -0.0334605000
_diffrn_orient_matrix_UB_21 -0.0645367000
_diffrn_orient_matrix_UB_22 0.0939580000
_diffrn_orient_matrix_UB_23 -0.0331692000
_diffrn_orient_matrix_UB_31 0.0522078000
_diffrn_orient_matrix_UB_32 0.1748560000
_diffrn_orient_matrix_UB_33 -0.0011831000
_diffrn_radiation_monochromator graphite
_diffrn_radiation_probe x-ray
_diffrn_radiation_type CuK\a
_diffrn_radiation_wavelength 1.54178
_diffrn_reflns_av_R_equivalents 0.0328
_diffrn_reflns_av_unetI/netI 0.0308
_diffrn_reflns_Laue_measured_fraction_full 0.999
_diffrn_reflns_Laue_measured_fraction_max 0.983
_diffrn_reflns_limit_h_max 26
_diffrn_reflns_limit_h_min -42
_diffrn_reflns_limit_k_max 8
_diffrn_reflns_limit_k_min -6
_diffrn_reflns_limit_l_max 22
_diffrn_reflns_limit_l_min -21
_diffrn_reflns_number 10123
_diffrn_reflns_point_group_measured_fraction_full 0.999
_diffrn_reflns_point_group_measured_fraction_max 0.983
_diffrn_reflns_theta_full 67.679
_diffrn_reflns_theta_max 72.094
_diffrn_reflns_theta_min 5.086
_diffrn_source 'fine-focus sealed X-ray tube'
_diffrn_source_type 'Enhance (Cu) X-ray Source'
_exptl_absorpt_coefficient_mu 15.879
_exptl_absorpt_correction_T_max 1.00000
_exptl_absorpt_correction_T_min 0.34270
_exptl_absorpt_correction_type multi-scan
_exptl_absorpt_process_details
;
CrysAlisPro 1.171.39.28b (Rigaku Oxford Diffraction, 2015)
Empirical absorption correction using spherical harmonics,
 implemented in SCALE3 ABSPACK scaling algorithm.
;
_exptl_crystal_colour yellow
_exptl_crystal_colour_primary yellow
_exptl_crystal_density_diffrn 1.905
_exptl_crystal_description block
_exptl_crystal_F_000 2320
_exptl_crystal_size_max 0.15
_exptl_crystal_size_mid 0.1
_exptl_crystal_size_min 0.05
_refine_diff_density_max 1.123
_refine_diff_density_min -1.002
_refine_diff_density_rms 0.139
_refine_ls_extinction_coef 0.000080(14)
_refine_ls_extinction_expression Fc^*^=kFc[1+0.001xFc^2^\l^3^/sin(2\q)]^-1/4^
_refine_ls_extinction_method 'SHELXL-2018/3 (Sheldrick 2018)'
_refine_ls_goodness_of_fit_ref 1.102
_refine_ls_hydrogen_treatment constr
_refine_ls_matrix_type full
_refine_ls_number_parameters 224
_refine_ls_number_reflns 3957
_refine_ls_number_restraints 56
_refine_ls_restrained_S_all 1.098
_refine_ls_R_factor_all 0.0695
_refine_ls_R_factor_gt 0.0667
_refine_ls_shift/su_max 0.001
_refine_ls_shift/su_mean 0.000
_refine_ls_structure_factor_coef Fsqd
_refine_ls_weighting_details 'w=1/[\s^2^(Fo^2^)+(0.0534P)^2^+74.8696P] where P=(Fo^2^+2Fc^2^)/3'
_refine_ls_weighting_scheme calc
_refine_ls_wR_factor_gt 0.1579
_refine_ls_wR_factor_ref 0.1597
_reflns_Friedel_coverage 0.000
_reflns_number_gt 3701
_reflns_number_total 3957
_reflns_threshold_expression 'I > 2\s(I)'
_cod_data_source_file d1dt01643a2.cif
_cod_data_source_block 1
_cod_depositor_comments 'Adding full bibliography for 7707883.cif.'
_cod_database_code 7707883
_shelx_shelxl_version_number 2018/3
_shelx_space_group_comment
;
The symmetry employed for this shelxl refinement is uniquely defined
by the following loop, which should always be used as a source of
symmetry information in preference to the above space-group names.
They are only intended as comments.
;
_shelx_estimated_absorpt_t_max 0.504
_shelx_estimated_absorpt_t_min 0.199
_reflns_odcompleteness_completeness 99.87
_reflns_odcompleteness_iscentric 1
_reflns_odcompleteness_theta 66.97
_olex2_refinement_description
;
1. Fixed Uiso
 At 1.2 times of:
  All C(H,H) groups
 At 1.5 times of:
  All C(H,H,H) groups
2. Restrained distances
 C5A-C4A = C5-C4
 1.53 with sigma of 0.01
3. Uiso/Uaniso restraints and constraints
C4A \\sim C5A \\sim C4 \\sim C5: within 3.8A with sigma of 0.01 and sigma for
terminal atoms of 0.02
4. Rigid body (RIGU) restrains
 N1, C4A, C5A
 with sigma for 1-2 distances of 0.004 and sigma for 1-3 distances of 0.004
 N1, C4, C5
 with sigma for 1-2 distances of 0.004 and sigma for 1-3 distances of 0.004
5. Others
 Sof(C4A)=Sof(H4AA)=Sof(H4AB)=Sof(C5A)=Sof(H5AA)=Sof(H5AB)=Sof(H5AC)=1-FVAR(1)
 Sof(C4)=Sof(H4A)=Sof(H4B)=Sof(C5)=Sof(H5A)=Sof(H5B)=Sof(H5C)=FVAR(1)
6.a Secondary CH2 refined with riding coordinates:
 C2(H2A,H2B), C4(H4A,H4B), C4A(H4AA,H4AB), C6(H6A,H6B), C8(H8A,H8B)
6.b Idealised Me refined as rotating group:
 C3(H3A,H3B,H3C), C5A(H5AA,H5AB,H5AC), C5(H5A,H5B,H5C), C7(H7A,H7B,H7C),
 C9(H9A,H9B,H9C)
;
_olex2_submission_special_instructions 'No special instructions were received'
_oxdiff_exptl_absorpt_empirical_details
;
Empirical correction (ABSPACK) includes:
- Absorption correction using spherical harmonics
- Frame scaling
;
_oxdiff_exptl_absorpt_empirical_full_max 1.837
_oxdiff_exptl_absorpt_empirical_full_min 0.684

loop_
_space_group_symop_operation_xyz
'x, y, z'
'-x, y, -z+1/2'
'x+1/2, y+1/2, z'
'-x+1/2, y+1/2, -z+1/2'
'-x, -y, -z'
'x, -y, z-1/2'
'-x+1/2, -y+1/2, -z'
'x+1/2, -y+1/2, z-1/2'

loop_
_atom_site_label
_atom_site_type_symbol
_atom_site_fract_x
_atom_site_fract_y
_atom_site_fract_z
_atom_site_U_iso_or_equiv
_atom_site_adp_type
_atom_site_occupancy
_atom_site_site_symmetry_order
_atom_site_calc_flag
_atom_site_refinement_flags_posn
_atom_site_refinement_flags_adp
_atom_site_refinement_flags_occupancy
_atom_site_disorder_assembly
_atom_site_disorder_group
Mo1 Mo 0.40724(2) 0.73912(12) 0.80072(4) 0.0501(2) Uani 1 1 d . . . . .
Mo2 Mo 0.34304(2) 0.64898(12) 0.67628(4) 0.0512(2) Uani 1 1 d . . . . .
S1 S 0.39498(8) 0.4455(5) 0.73986(18) 0.0796(8) Uani 1 1 d . . . . .
S2 S 0.36754(11) 0.9421(6) 0.7128(2) 0.0986(11) Uani 1 1 d . . . . .
S3 S 0.47726(6) 0.6134(3) 0.84386(15) 0.0600(6) Uani 1 1 d . . . . .
S4 S 0.45520(8) 1.0113(4) 0.82454(18) 0.0770(8) Uani 1 1 d . . . . .
S5 S 0.33528(8) 0.4152(4) 0.57022(14) 0.0646(6) Uani 1 1 d . . . . .
S6 S 0.31698(8) 0.8176(4) 0.55164(14) 0.0634(6) Uani 1 1 d . . . . .
O1 O 0.3887(2) 0.7322(15) 0.8770(4) 0.089(3) Uani 1 1 d . . . . .
O2 O 0.30339(19) 0.6150(15) 0.7112(4) 0.089(3) Uani 1 1 d . . . . .
N1 N 0.5315(2) 0.8928(13) 0.8953(6) 0.080(3) Uani 1 1 d . U . . .
N2 N 0.3013(2) 0.5718(13) 0.4315(4) 0.0572(19) Uani 1 1 d . . . . .
C10 C 0.3150(2) 0.5965(14) 0.5066(5) 0.051(2) Uani 1 1 d . . . . .
C1 C 0.4937(3) 0.8456(15) 0.8600(6) 0.059(2) Uani 1 1 d . . . . .
C2 C 0.5641(3) 0.7460(16) 0.9233(7) 0.068(3) Uani 1 1 d . . . . .
H2A H 0.589852 0.797339 0.918705 0.082 Uiso 1 1 calc R . . . .
H2B H 0.557566 0.632831 0.890462 0.082 Uiso 1 1 calc R . . . .
C3 C 0.5691(4) 0.688(2) 1.0056(8) 0.093(4) Uani 1 1 d . . . . .
H3A H 0.544566 0.626340 1.009605 0.139 Uiso 1 1 calc GR . . . .
H3B H 0.574353 0.800301 1.038072 0.139 Uiso 1 1 calc GR . . . .
H3C H 0.591700 0.600209 1.021895 0.139 Uiso 1 1 calc GR . . . .
C4 C 0.5388(7) 1.098(3) 0.9371(14) 0.080(5) Uani 0.504(18) 1 d D U P A 1
H4A H 0.513302 1.163583 0.934962 0.095 Uiso 0.504(18) 1 calc R . P A 1
H4B H 0.555430 1.089304 0.990521 0.095 Uiso 0.504(18) 1 calc R . P A 1
C4A C 0.5472(8) 1.090(3) 0.8808(13) 0.077(5) Uani 0.496(18) 1 d D U P A 2
H4AA H 0.526658 1.160114 0.841749 0.093 Uiso 0.496(18) 1 calc R . P A 2
H4AB H 0.571831 1.079516 0.864102 0.093 Uiso 0.496(18) 1 calc R . P A 2
C5A C 0.5560(10) 1.191(4) 0.9591(13) 0.100(6) Uani 0.496(18) 1 d D U P A 2
H5AA H 0.570062 1.309573 0.957267 0.149 Uiso 0.496(18) 1 calc GR . P A 2
H5AB H 0.572800 1.108814 0.998394 0.149 Uiso 0.496(18) 1 calc GR . P A 2
H5AC H 0.530713 1.216346 0.970982 0.149 Uiso 0.496(18) 1 calc GR . P A 2
C5 C 0.5617(9) 1.194(4) 0.8852(16) 0.096(5) Uani 0.504(18) 1 d D U P A 1
H5A H 0.544884 1.192762 0.832524 0.145 Uiso 0.504(18) 1 calc GR . P A 1
H5B H 0.586599 1.125196 0.888874 0.145 Uiso 0.504(18) 1 calc GR . P A 1
H5C H 0.568002 1.325002 0.901646 0.145 Uiso 0.504(18) 1 calc GR . P A 1
C6 C 0.2984(3) 0.3804(18) 0.3943(6) 0.070(3) Uani 1 1 d . . . . .
H6A H 0.317602 0.293391 0.428203 0.085 Uiso 1 1 calc R . . . .
H6B H 0.306065 0.391804 0.346384 0.085 Uiso 1 1 calc R . . . .
C7 C 0.2562(4) 0.297(2) 0.3770(9) 0.113(5) Uani 1 1 d . . . . .
H7A H 0.255092 0.179392 0.348118 0.169 Uiso 1 1 calc GR . . . .
H7B H 0.236799 0.386996 0.347057 0.169 Uiso 1 1 calc GR . . . .
H7C H 0.249832 0.269902 0.424711 0.169 Uiso 1 1 calc GR . . . .
C8 C 0.2863(3) 0.7358(18) 0.3783(6) 0.073(3) Uani 1 1 d . . . . .
H8A H 0.275004 0.833923 0.404837 0.088 Uiso 1 1 calc R . . . .
H8B H 0.264619 0.691869 0.333988 0.088 Uiso 1 1 calc R . . . .
C9 C 0.3204(4) 0.821(2) 0.3508(8) 0.095(4) Uani 1 1 d . . . . .
H9A H 0.309191 0.901659 0.306671 0.143 Uiso 1 1 calc GR . . . .
H9B H 0.336006 0.718851 0.336579 0.143 Uiso 1 1 calc GR . . . .
H9C H 0.337944 0.895848 0.391703 0.143 Uiso 1 1 calc GR . . . .

loop_
_atom_site_aniso_label
_atom_site_aniso_U_11
_atom_site_aniso_U_22
_atom_site_aniso_U_33
_atom_site_aniso_U_23
_atom_site_aniso_U_13
_atom_site_aniso_U_12
Mo1 0.0335(3) 0.0710(5) 0.0421(4) -0.0005(3) 0.0045(3) -0.0019(3)
Mo2 0.0317(3) 0.0748(5) 0.0433(4) 0.0060(3) 0.0039(2) -0.0022(3)
S1 0.0585(14) 0.0792(18) 0.0836(18) 0.0023(15) -0.0089(13) -0.0090(13)
S2 0.089(2) 0.114(3) 0.082(2) -0.013(2) 0.0062(17) -0.014(2)
S3 0.0367(10) 0.0547(13) 0.0822(16) -0.0033(11) 0.0058(10) -0.0032(9)
S4 0.0509(12) 0.0582(14) 0.099(2) -0.0006(14) -0.0165(13) 0.0003(11)
S5 0.0595(13) 0.0673(15) 0.0568(13) 0.0063(11) -0.0006(10) -0.0024(11)
S6 0.0616(13) 0.0712(16) 0.0520(12) 0.0093(11) 0.0070(10) 0.0130(12)
O1 0.046(3) 0.160(9) 0.057(4) 0.009(5) 0.011(3) 0.009(4)
O2 0.039(3) 0.172(9) 0.048(4) 0.015(5) 0.000(3) -0.008(4)
N1 0.047(4) 0.053(5) 0.116(7) -0.002(5) -0.016(4) -0.005(4)
N2 0.037(3) 0.088(6) 0.042(4) 0.006(4) 0.003(3) 0.005(4)
C10 0.034(4) 0.067(6) 0.050(5) 0.004(4) 0.008(3) -0.001(4)
C1 0.039(4) 0.067(6) 0.065(5) -0.005(5) 0.006(4) -0.005(4)
C2 0.038(4) 0.066(6) 0.093(8) -0.006(6) 0.005(5) -0.005(4)
C3 0.077(8) 0.094(9) 0.097(9) 0.001(8) 0.006(7) 0.015(7)
C4 0.070(10) 0.063(8) 0.090(11) -0.012(8) -0.004(9) -0.015(7)
C4A 0.072(10) 0.056(8) 0.090(10) -0.006(8) 0.000(9) -0.017(7)
C5A 0.116(13) 0.069(10) 0.099(11) -0.013(9) 0.005(11) -0.015(10)
C5 0.102(12) 0.073(10) 0.107(12) -0.012(10) 0.017(10) -0.020(9)
C6 0.054(5) 0.104(9) 0.049(5) -0.015(6) 0.007(4) 0.005(6)
C7 0.071(8) 0.134(13) 0.130(12) -0.040(11) 0.022(8) -0.023(8)
C8 0.067(6) 0.099(8) 0.048(5) 0.015(5) 0.005(4) 0.018(6)
C9 0.104(10) 0.099(10) 0.088(9) 0.017(8) 0.034(8) 0.002(8)

loop_
_atom_type_symbol
_atom_type_description
_atom_type_scat_dispersion_real
_atom_type_scat_dispersion_imag
_atom_type_scat_source
C C 0.0181 0.0091 'International Tables Vol C Tables 4.2.6.8 and 6.1.1.4'
H H 0.0000 0.0000 'International Tables Vol C Tables 4.2.6.8 and 6.1.1.4'
Mo Mo -0.0483 2.7339 'International Tables Vol C Tables 4.2.6.8 and 6.1.1.4'
N N 0.0311 0.0180 'International Tables Vol C Tables 4.2.6.8 and 6.1.1.4'
O O 0.0492 0.0322 'International Tables Vol C Tables 4.2.6.8 and 6.1.1.4'
S S 0.3331 0.5567 'International Tables Vol C Tables 4.2.6.8 and 6.1.1.4'

loop_
_geom_angle_atom_site_label_1
_geom_angle_atom_site_label_2
_geom_angle_atom_site_label_3
_geom_angle
_geom_angle_site_symmetry_1
_geom_angle_site_symmetry_3
_geom_angle_publ_flag
S1 Mo1 Mo2 53.72(7) . . ?
S1 Mo1 S3 82.30(9) . . ?
S1 Mo1 S4 142.18(12) . . ?
S2 Mo1 Mo2 52.02(10) . . ?
S2 Mo1 S1 103.11(12) . . ?
S2 Mo1 S3 141.37(12) . . ?
S2 Mo1 S4 83.16(11) . . ?
S3 Mo1 Mo2 131.55(7) . . ?
S3 Mo1 S4 71.25(8) . . ?
S4 Mo1 Mo2 131.38(7) . . ?
O1 Mo1 Mo2 105.5(3) . . ?
O1 Mo1 S1 107.9(4) . . ?
O1 Mo1 S2 107.7(3) . . ?
O1 Mo1 S3 106.7(3) . . ?
O1 Mo1 S4 105.4(3) . . ?
S1 Mo2 Mo1 53.50(8) . . ?
S1 Mo2 S5 83.16(10) . . ?
S1 Mo2 S6 140.78(11) . . ?
S2 Mo2 Mo1 53.15(10) . . ?
S2 Mo2 S1 103.98(12) . . ?
S2 Mo2 S5 141.38(12) . . ?
S2 Mo2 S6 81.03(12) . . ?
S5 Mo2 Mo1 132.40(7) . . ?
S5 Mo2 S6 71.08(9) . . ?
S6 Mo2 Mo1 129.73(7) . . ?
O2 Mo2 Mo1 105.8(2) . . ?
O2 Mo2 S1 108.6(3) . . ?
O2 Mo2 S2 107.2(4) . . ?
O2 Mo2 S5 106.1(3) . . ?
O2 Mo2 S6 106.7(3) . . ?
Mo1 S1 Mo2 72.78(10) . . ?
Mo2 S2 Mo1 74.84(14) . . ?
C1 S3 Mo1 87.8(3) . . ?
C1 S4 Mo1 87.2(3) . . ?
C10 S5 Mo2 88.2(3) . . ?
C10 S6 Mo2 87.8(3) . . ?
C1 N1 C2 122.2(9) . . ?
C1 N1 C4 117.0(12) . . ?
C1 N1 C4A 119.2(12) . . ?
C2 N1 C4 116.7(11) . . ?
C2 N1 C4A 114.3(12) . . ?
C10 N2 C6 122.9(8) . . ?
C10 N2 C8 121.6(9) . . ?
C6 N2 C8 115.5(8) . . ?
S5 C10 S6 112.6(5) . . ?
N2 C10 S5 123.6(8) . . ?
N2 C10 S6 123.7(7) . . ?
S3 C1 S4 112.9(5) . . ?
N1 C1 S3 123.4(8) . . ?
N1 C1 S4 123.7(8) . . ?
N1 C2 C3 112.8(10) . . ?
C5 C4 N1 98.1(19) . . ?
N1 C4A C5A 104(2) . . ?
N2 C6 C7 112.4(10) . . ?
N2 C8 C9 110.7(9) . . ?

loop_
_geom_bond_atom_site_label_1
_geom_bond_atom_site_label_2
_geom_bond_distance
_geom_bond_site_symmetry_2
_geom_bond_publ_flag
Mo1 Mo2 2.7269(9) . ?
Mo1 S1 2.295(3) . ?
Mo1 S2 2.261(4) . ?
Mo1 S3 2.451(2) . ?
Mo1 S4 2.455(3) . ?
Mo1 O1 1.661(7) . ?
Mo2 S1 2.301(3) . ?
Mo2 S2 2.227(4) . ?
Mo2 S5 2.460(3) . ?
Mo2 S6 2.462(2) . ?
Mo2 O2 1.657(7) . ?
S3 C1 1.704(10) . ?
S4 C1 1.726(10) . ?
S5 C10 1.711(9) . ?
S6 C10 1.728(10) . ?
N1 C1 1.308(11) . ?
N1 C2 1.487(13) . ?
N1 C4 1.60(3) . ?
N1 C4A 1.52(3) . ?
N2 C10 1.309(11) . ?
N2 C6 1.478(14) . ?
N2 C8 1.482(13) . ?
C2 C3 1.495(17) . ?
C4 C5 1.524(10) . ?
C4A C5A 1.521(10) . ?
C6 C7 1.497(16) . ?
C8 C9 1.505(17) . ?
